data_7154516
loop_
_publ_author_name
'Lenci, Elena'
'Innocenti, Riccardo'
'Menchi, Gloria'
'Faggi, Cristina'
'Trabocchi, Andrea'

_publ_section_title
;
 Two-step one-pot synthesis of dihydropyrazinones as Xaa-Ser dipeptide
 isosteres through morpholine acetal rearrangement.
;
_journal_issue 25
_journal_name_full 'Organic &amp; biomolecular chemistry'
_journal_page_first 7013
_journal_page_last 7019
_journal_paper_doi 10.1039/c5ob00783f
_journal_volume 13
_journal_year 2015
_chemical_formula_moiety 'C26 H28 N2 O6'
_chemical_formula_sum 'C26 H28 N2 O6'
_chemical_formula_weight 464.50
_chemical_name_systematic
'R)-(9H-fluoren-9-yl)methyl 4-((R)-3-hydroxy-1-methoxy-1-oxopropan-2-yl)-2-isopropyl-3-oxo-3,4-dihydropyrazine-1-(2H)-carboxylate'
_space_group_IT_number 19
_symmetry_cell_setting orthorhombic
_symmetry_space_group_name_Hall 'P 2ac 2ab'
_symmetry_space_group_name_H-M 'P 21 21 21'
_atom_sites_solution_hydrogens geom
_atom_sites_solution_primary direct
_atom_sites_solution_secondary difmap
_audit_creation_date
;
'Mon Feb 13 13:24:32 2012'
;
_audit_creation_method
;
CrysAlisPro, Oxford Diffraction Ltd.,
Version 1.171.34.44 (release 25-10-2010 CrysAlis171 .NET)
(compiled Oct 25 2010,18:11:34)
;
_audit_update_record
;
2015-04-14 deposited with the CCDC.
2015-05-18 downloaded from the CCDC.
;
_cell_angle_alpha 90.00
_cell_angle_beta 90.00
_cell_angle_gamma 90.00
_cell_formula_units_Z 4
_cell_length_a 6.5900(10)
_cell_length_b 14.5790(10)
_cell_length_c 25.4840(10)
_cell_measurement_reflns_used 2667
_cell_measurement_temperature 293(2)
_cell_measurement_theta_max 72.0317
_cell_measurement_theta_min 4.6051
_cell_volume 2448.4(4)
_computing_cell_refinement
;
CrysAlisPro, Oxford Diffraction Ltd.,
Version 1.171.34.44 (release 25-10-2010 CrysAlis171 .NET)
(compiled Oct 25 2010,18:11:34)
;
_computing_data_collection
;
CrysAlisPro, Oxford Diffraction Ltd.,
Version 1.171.34.44 (release 25-10-2010 CrysAlis171 .NET)
(compiled Oct 25 2010,18:11:34)
;
_computing_data_reduction
;
CrysAlisPro, Oxford Diffraction Ltd.,
Version 1.171.34.44 (release 25-10-2010 CrysAlis171 .NET)
(compiled Oct 25 2010,18:11:34)
;
_computing_molecular_graphics Ortep3
_computing_publication_material Ciftab
_computing_structure_refinement 'SHELXL-97 (Sheldrick, 1997)'
_computing_structure_solution 'SIR2004 J.Appl.Cryst.38,381-388'
_diffrn_ambient_temperature 293(2)
_diffrn_detector_area_resol_mean 8.1241
_diffrn_measured_fraction_theta_full 0.963
_diffrn_measured_fraction_theta_max 0.964
_diffrn_measurement_details
;
  1 omega  -64.00   28.00   1.0000    3.0000
omega____ theta____ kappa____ phi______ frames
    -      -46.4074   87.0000 -141.0000 92

  2 omega   24.00   50.00   1.0000   10.0000
omega____ theta____ kappa____ phi______ frames
    -      100.0000  -87.0000  -79.0000 26

  3 omega -110.00  -76.00   1.0000    3.0000
omega____ theta____ kappa____ phi______ frames
    -      -46.4074 -125.0000 -150.0000 34

  4 omega  -68.00  -28.00   1.0000   10.0000
omega____ theta____ kappa____ phi______ frames
    -      -90.0000   45.0000 -150.0000 40

  5 omega   64.00  173.00   1.0000   10.0000
omega____ theta____ kappa____ phi______ frames
    -      100.0000   15.0000   90.0000 109

  6 omega   38.00   77.00   1.0000   10.0000
omega____ theta____ kappa____ phi______ frames
    -      100.0000  -45.0000   60.0000 39

  7 omega   86.00  133.00   1.0000   10.0000
omega____ theta____ kappa____ phi______ frames
    -      100.0000  -87.0000  -79.0000 47

  8 omega -118.00  -42.00   1.0000    3.0000
omega____ theta____ kappa____ phi______ frames
    -      -46.4074  -77.0000  -90.0000 76
;
_diffrn_measurement_device_type 'Xcalibur, Onyx'
_diffrn_measurement_method '\w scans'
_diffrn_radiation_monochromator graphite
_diffrn_radiation_source 'Enhance (Cu) X-ray Source'
_diffrn_radiation_type CuK\a
_diffrn_radiation_wavelength 1.54178
_diffrn_reflns_av_R_equivalents 0.0491
_diffrn_reflns_av_sigmaI/netI 0.0505
_diffrn_reflns_limit_h_max 5
_diffrn_reflns_limit_h_min -7
_diffrn_reflns_limit_k_max 17
_diffrn_reflns_limit_k_min -16
_diffrn_reflns_limit_l_max 23
_diffrn_reflns_limit_l_min -31
_diffrn_reflns_number 7937
_diffrn_reflns_theta_full 72.17
_diffrn_reflns_theta_max 72.17
_diffrn_reflns_theta_min 4.61
_diffrn_standards_decay_% 50
_diffrn_standards_interval_count 200
_diffrn_standards_number 3
_exptl_absorpt_coefficient_mu 0.739
_exptl_absorpt_correction_T_max 0.9781
_exptl_absorpt_correction_T_min 0.9531
_exptl_absorpt_correction_type multi-scan
_exptl_absorpt_process_details
;
CrysAlisPro, Oxford Diffraction Ltd.,
Version 1.171.34.44 (release 25-10-2010 CrysAlis171 .NET)
(compiled Oct 25 2010,18:11:34)
Empirical absorption correction using spherical harmonics,
 implemented in SCALE3 ABSPACK scaling algorithm.
;
_exptl_crystal_colour white
_exptl_crystal_density_diffrn 1.260
_exptl_crystal_density_method 'not measured'
_exptl_crystal_description needle
_exptl_crystal_F_000 984
_exptl_crystal_size_max 0.08
_exptl_crystal_size_mid 0.05
_exptl_crystal_size_min 0.03
_refine_diff_density_max 1.043
_refine_diff_density_min -0.339
_refine_diff_density_rms 0.106
_refine_ls_abs_structure_details 'Flack H D (1983), Acta Cryst. A39, 876-881'
_refine_ls_extinction_coef 0.018(3)
_refine_ls_extinction_expression Fc^*^=kFc[1+0.001xFc^2^\l^3^/sin(2\q)]^-1/4^
_refine_ls_extinction_method SHELXL
_refine_ls_goodness_of_fit_ref 1.176
_refine_ls_hydrogen_treatment mixed
_refine_ls_matrix_type full
_refine_ls_number_parameters 308
_refine_ls_number_reflns 4172
_refine_ls_number_restraints 0
_refine_ls_restrained_S_all 1.176
_refine_ls_R_factor_all 0.1352
_refine_ls_R_factor_gt 0.1080
_refine_ls_shift/su_max 0.000
_refine_ls_shift/su_mean 0.000
_refine_ls_structure_factor_coef Fsqd
_refine_ls_weighting_details 'calc w=1/[\s^2^(Fo^2^)+(0.2000P)^2^+0.0000P] where P=(Fo^2^+2Fc^2^)/3'
_refine_ls_weighting_scheme calc
_refine_ls_wR_factor_gt 0.2858
_refine_ls_wR_factor_ref 0.3385
_reflns_number_gt 2662
_reflns_number_total 4172
_reflns_threshold_expression >2sigma(I)
_cod_data_source_file c5ob00783f2.cif
_cod_data_source_block exp_631
_cod_depositor_comments
;
The following automatic conversions were performed:

'_symmetry_cell_setting' value 'Orthorhombic' changed to
'orthorhombic' according to
/usr/data/users/saulius/crontab/automatic-downloads/rss-feeds/RSC/lib/dictionaries/cif_core.dic
dictionary named 'cif_core.dic' version 2.4.2 from 2011-04-26.

Automatic conversion script
Id: cif_fix_values 3271 2015-04-21 07:52:19Z andrius 

 Adding full bibliography for 7154516.cif.
;
_cod_original_sg_symbol_H-M P212121
_cod_database_code 7154516

loop_
_symmetry_equiv_pos_as_xyz
'x, y, z'
'-x+1/2, -y, z+1/2'
'x+1/2, -y+1/2, -z'
'-x, y+1/2, -z+1/2'

loop_
_atom_site_label
_atom_site_type_symbol
_atom_site_fract_x
_atom_site_fract_y
_atom_site_fract_z
_atom_site_U_iso_or_equiv
_atom_site_adp_type
_atom_site_occupancy
_atom_site_symmetry_multiplicity
_atom_site_calc_flag
_atom_site_refinement_flags
N1 N 0.4830(9) 0.3218(3) 0.24038(19) 0.0846(13) Uani 1 1 d .
N2 N 0.4484(9) 0.2161(3) 0.32832(18) 0.0819(13) Uani 1 1 d .
O1 O 0.3975(9) 0.3190(4) 0.15553(19) 0.1106(16) Uani 1 1 d .
O2 O 0.3962(11) 0.4572(4) 0.2002(3) 0.129(2) Uani 1 1 d .
O3 O 0.3748(9) 0.3432(4) 0.3747(2) 0.1095(17) Uani 1 1 d .
O4 O 0.0254(4) 0.1170(2) 0.32554(11) 0.0575(8) Uani 1 1 d .
H4 H -0.0967 0.1187 0.3317 0.086 Uiso 1 1 calc R
O5 O 0.6874(10) 0.2057(7) 0.4173(2) 0.147(3) Uani 1 1 d .
O6 O 0.4271(11) 0.1543(5) 0.46226(18) 0.124(2) Uani 1 1 d .
C1 C 0.0850(14) 0.3641(6) 0.1136(3) 0.108(2) Uani 1 1 d .
H1 H 0.0496 0.4050 0.1427 0.130 Uiso 1 1 calc R
C2 C -0.0119(11) 0.3983(5) 0.0626(3) 0.0940(19) Uani 1 1 d .
C3 C 0.0315(16) 0.4770(6) 0.0339(3) 0.115(3) Uani 1 1 d .
H3 H 0.1347 0.5164 0.0444 0.138 Uiso 1 1 calc R
C4 C -0.0805(19) 0.4957(6) -0.0103(3) 0.122(3) Uani 1 1 d .
H4A H -0.0498 0.5472 -0.0303 0.147 Uiso 1 1 calc R
C5 C -0.2389(16) 0.4388(7) -0.0256(3) 0.118(3) Uani 1 1 d .
H5 H -0.3192 0.4544 -0.0542 0.142 Uiso 1 1 calc R
C6 C -0.2766(14) 0.3595(7) 0.0017(3) 0.111(2) Uani 1 1 d .
H6 H -0.3803 0.3204 -0.0090 0.133 Uiso 1 1 calc R
C7 C -0.1570(11) 0.3376(5) 0.0460(3) 0.0952(19) Uani 1 1 d .
C8 C -0.1625(11) 0.2588(5) 0.0808(3) 0.0877(17) Uani 1 1 d .
C9 C -0.2800(14) 0.1806(6) 0.0799(4) 0.111(2) Uani 1 1 d .
H9 H -0.3779 0.1729 0.0540 0.133 Uiso 1 1 calc R
C10 C -0.2527(17) 0.1145(6) 0.1173(4) 0.122(3) Uani 1 1 d .
H10 H -0.3306 0.0614 0.1163 0.146 Uiso 1 1 calc R
C11 C -0.1117(16) 0.1259(6) 0.1561(4) 0.121(3) Uani 1 1 d .
H11 H -0.0955 0.0806 0.1815 0.145 Uiso 1 1 calc R
C12 C 0.0077(13) 0.2044(7) 0.1579(4) 0.123(3) Uani 1 1 d .
H12 H 0.1052 0.2116 0.1839 0.148 Uiso 1 1 calc R
C13 C -0.0213(15) 0.2721(5) 0.1200(3) 0.106(2) Uani 1 1 d .
C14 C 0.3126(14) 0.3567(7) 0.1086(3) 0.118(3) Uani 1 1 d .
H14A H 0.3464 0.3177 0.0790 0.142 Uiso 1 1 calc R
H14B H 0.3699 0.4170 0.1022 0.142 Uiso 1 1 calc R
C15 C 0.4249(12) 0.3728(5) 0.1982(3) 0.0952(19) Uani 1 1 d .
C16 C 0.5138(12) 0.2279(4) 0.2375(2) 0.0884(17) Uani 1 1 d .
H16 H 0.5391 0.2003 0.2053 0.106 Uiso 1 1 calc R
C17 C 0.5070(10) 0.1781(4) 0.2803(2) 0.0818(15) Uani 1 1 d .
H17 H 0.5419 0.1164 0.2787 0.098 Uiso 1 1 calc R
C18 C 0.4427(11) 0.3084(4) 0.3352(2) 0.0858(16) Uani 1 1 d .
C19 C 0.5347(10) 0.3645(4) 0.2906(3) 0.0832(15) Uani 1 1 d .
H19 H 0.4756 0.4262 0.2915 0.100 Uiso 1 1 calc R
C20 C 0.7653(12) 0.3725(6) 0.3002(3) 0.097(2) Uani 1 1 d .
H20 H 0.8188 0.3099 0.3014 0.117 Uiso 1 1 calc R
C21 C 0.8150(16) 0.4152(8) 0.3510(3) 0.137(4) Uani 1 1 d .
H21A H 0.7484 0.3822 0.3787 0.206 Uiso 1 1 calc R
H21B H 0.7698 0.4778 0.3511 0.206 Uiso 1 1 calc R
H21C H 0.9591 0.4133 0.3564 0.206 Uiso 1 1 calc R
C22 C 0.8701(16) 0.4203(9) 0.2555(3) 0.148(4) Uani 1 1 d .
H22A H 0.8359 0.3904 0.2231 0.222 Uiso 1 1 calc R
H22B H 1.0143 0.4178 0.2606 0.222 Uiso 1 1 calc R
H22C H 0.8271 0.4832 0.2541 0.222 Uiso 1 1 calc R
C23 C 0.3881(13) 0.1573(5) 0.3709(3) 0.096(2) Uani 1 1 d .
H23 H 0.4213 0.0947 0.3598 0.116 Uiso 1 1 calc R
C24 C 0.1607(13) 0.1581(7) 0.3806(3) 0.113(3) Uani 1 1 d .
H24A H 0.1173 0.2202 0.3885 0.136 Uiso 1 1 calc R
H24B H 0.1299 0.1201 0.4108 0.136 Uiso 1 1 calc R
C25 C 0.5188(13) 0.1762(6) 0.4196(3) 0.0970(19) Uani 1 1 d .
C26 C 0.5412(17) 0.1702(9) 0.5115(3) 0.144(4) Uani 1 1 d .
H26A H 0.4611 0.1502 0.5408 0.216 Uiso 1 1 calc R
H26B H 0.5704 0.2344 0.5151 0.216 Uiso 1 1 calc R
H26C H 0.6659 0.1362 0.5106 0.216 Uiso 1 1 calc R

loop_
_atom_site_aniso_label
_atom_site_aniso_U_11
_atom_site_aniso_U_22
_atom_site_aniso_U_33
_atom_site_aniso_U_23
_atom_site_aniso_U_13
_atom_site_aniso_U_12
N1 0.097(3) 0.078(3) 0.079(3) 0.006(2) -0.014(3) 0.002(3)
N2 0.097(3) 0.072(3) 0.077(3) 0.002(2) 0.004(3) 0.000(3)
O1 0.122(4) 0.119(4) 0.091(3) 0.016(3) -0.035(3) -0.006(3)
O2 0.142(4) 0.082(3) 0.164(5) 0.034(3) -0.040(4) -0.017(3)
O3 0.125(4) 0.102(3) 0.101(3) -0.016(3) 0.029(3) -0.008(3)
O4 0.0483(13) 0.0591(16) 0.0652(16) -0.0236(13) -0.0113(13) -0.0059(13)
O5 0.100(4) 0.240(8) 0.101(4) 0.010(4) 0.007(3) -0.026(5)
O6 0.138(4) 0.161(5) 0.074(3) 0.016(3) 0.008(3) -0.037(4)
C1 0.117(5) 0.111(6) 0.096(5) 0.013(4) -0.024(4) -0.013(5)
C2 0.099(4) 0.088(4) 0.094(4) 0.010(3) -0.023(4) -0.009(4)
C3 0.142(7) 0.107(5) 0.097(4) 0.011(4) -0.030(5) -0.009(5)
C4 0.172(8) 0.101(5) 0.095(5) -0.001(4) -0.013(6) 0.023(6)
C5 0.138(7) 0.123(6) 0.094(5) 0.003(5) -0.028(5) 0.015(6)
C6 0.113(5) 0.128(7) 0.092(4) -0.009(4) -0.017(4) 0.006(5)
C7 0.095(4) 0.099(4) 0.093(4) -0.006(4) -0.011(3) 0.013(4)
C8 0.086(4) 0.084(4) 0.094(4) -0.005(3) -0.006(3) 0.003(3)
C9 0.109(5) 0.109(6) 0.113(5) -0.016(5) -0.001(5) -0.002(5)
C10 0.131(6) 0.102(5) 0.132(6) -0.001(6) 0.017(6) -0.031(5)
C11 0.127(6) 0.091(5) 0.144(7) 0.021(5) 0.024(7) 0.004(5)
C12 0.100(5) 0.138(7) 0.132(6) 0.035(6) -0.017(5) -0.006(5)
C13 0.125(6) 0.095(4) 0.099(4) 0.012(4) -0.026(4) -0.009(5)
C14 0.115(6) 0.146(7) 0.093(5) 0.016(5) -0.014(4) 0.001(6)
C15 0.099(4) 0.094(5) 0.093(4) 0.012(3) -0.022(4) -0.013(4)
C16 0.103(4) 0.083(4) 0.079(3) -0.003(3) -0.009(3) 0.011(4)
C17 0.096(4) 0.080(3) 0.070(3) -0.007(3) 0.002(3) 0.012(3)
C18 0.091(4) 0.082(4) 0.084(3) -0.008(3) 0.012(3) -0.002(3)
C19 0.086(3) 0.077(3) 0.087(3) 0.006(3) 0.004(3) -0.003(3)
C20 0.101(4) 0.103(5) 0.087(4) -0.006(3) 0.003(3) -0.026(4)
C21 0.149(7) 0.172(9) 0.091(5) -0.016(5) -0.011(5) -0.067(7)
C22 0.124(6) 0.216(11) 0.104(5) -0.002(6) 0.024(5) -0.075(8)
C23 0.118(5) 0.090(4) 0.081(4) 0.010(3) 0.010(4) -0.010(4)
C24 0.122(6) 0.122(6) 0.095(4) -0.005(4) 0.009(4) -0.046(5)
C25 0.100(5) 0.107(5) 0.084(4) 0.001(3) 0.001(4) -0.005(4)
C26 0.143(7) 0.210(11) 0.078(4) -0.013(5) 0.004(5) -0.008(8)

loop_
_atom_type_symbol
_atom_type_description
_atom_type_scat_dispersion_real
_atom_type_scat_dispersion_imag
_atom_type_scat_source
C C 0.0181 0.0091 'International Tables Vol C Tables 4.2.6.8 and 6.1.1.4'
H H 0.0000 0.0000 'International Tables Vol C Tables 4.2.6.8 and 6.1.1.4'
N N 0.0311 0.0180 'International Tables Vol C Tables 4.2.6.8 and 6.1.1.4'
O O 0.0492 0.0322 'International Tables Vol C Tables 4.2.6.8 and 6.1.1.4'

loop_
_geom_angle_atom_site_label_1
_geom_angle_atom_site_label_2
_geom_angle_atom_site_label_3
_geom_angle
C15 N1 C16 122.6(5)
C15 N1 C19 121.6(5)
C16 N1 C19 115.6(5)
C18 N2 C17 121.0(5)
C18 N2 C23 119.0(5)
C17 N2 C23 120.0(5)
C15 O1 C14 120.1(7)
C24 O4 H4 109.5
C25 O6 C26 116.1(7)
C14 C1 C13 113.8(8)
C14 C1 C2 111.5(7)
C13 C1 C2 100.7(6)
C14 C1 H1 110.2
C13 C1 H1 110.2
C2 C1 H1 110.2
C7 C2 C3 120.9(7)
C7 C2 C1 110.1(6)
C3 C2 C1 129.0(7)
C4 C3 C2 119.0(9)
C4 C3 H3 120.5
C2 C3 H3 120.5
C3 C4 C5 121.0(9)
C3 C4 H4A 119.5
C5 C4 H4A 119.5
C6 C5 C4 119.9(8)
C6 C5 H5 120.0
C4 C5 H5 120.0
C5 C6 C7 119.6(8)
C5 C6 H6 120.2
C7 C6 H6 120.2
C2 C7 C6 119.3(7)
C2 C7 C8 109.9(6)
C6 C7 C8 130.7(7)
C9 C8 C13 120.4(7)
C9 C8 C7 131.2(7)
C13 C8 C7 108.3(6)
C10 C9 C8 119.9(8)
C10 C9 H9 120.1
C8 C9 H9 120.1
C9 C10 C11 120.5(8)
C9 C10 H10 119.7
C11 C10 H10 119.7
C10 C11 C12 120.6(8)
C10 C11 H11 119.7
C12 C11 H11 119.7
C11 C12 C13 118.9(8)
C11 C12 H12 120.6
C13 C12 H12 120.6
C8 C13 C12 119.7(8)
C8 C13 C1 110.9(6)
C12 C13 C1 129.5(7)
O1 C14 C1 110.2(7)
O1 C14 H14A 109.6
C1 C14 H14A 109.6
O1 C14 H14B 109.6
C1 C14 H14B 109.6
H14A C14 H14B 108.1
O2 C15 O1 125.8(6)
O2 C15 N1 123.3(7)
O1 C15 N1 110.8(6)
C17 C16 N1 119.9(6)
C17 C16 H16 120.1
N1 C16 H16 120.1
C16 C17 N2 121.2(5)
C16 C17 H17 119.4
N2 C17 H17 119.4
O3 C18 N2 122.2(6)
O3 C18 C19 122.7(6)
N2 C18 C19 115.1(5)
N1 C19 C18 109.3(5)
N1 C19 C20 113.6(6)
C18 C19 C20 108.3(6)
N1 C19 H19 108.5
C18 C19 H19 108.5
C20 C19 H19 108.5
C21 C20 C22 111.6(7)
C21 C20 C19 113.0(7)
C22 C20 C19 111.5(7)
C21 C20 H20 106.7
C22 C20 H20 106.7
C19 C20 H20 106.7
C20 C21 H21A 109.5
C20 C21 H21B 109.5
H21A C21 H21B 109.5
C20 C21 H21C 109.5
H21A C21 H21C 109.5
H21B C21 H21C 109.5
C20 C22 H22A 109.5
C20 C22 H22B 109.5
H22A C22 H22B 109.5
C20 C22 H22C 109.5
H22A C22 H22C 109.5
H22B C22 H22C 109.5
N2 C23 C24 113.0(7)
N2 C23 C25 110.3(6)
C24 C23 C25 114.9(6)
N2 C23 H23 106.0
C24 C23 H23 106.0
C25 C23 H23 106.0
C23 C24 O4 111.4(6)
C23 C24 H24A 109.3
O4 C24 H24A 109.3
C23 C24 H24B 109.3
O4 C24 H24B 109.3
H24A C24 H24B 108.0
O5 C25 O6 124.7(7)
O5 C25 C23 123.2(7)
O6 C25 C23 112.0(7)
O6 C26 H26A 109.5
O6 C26 H26B 109.5
H26A C26 H26B 109.5
O6 C26 H26C 109.5
H26A C26 H26C 109.5
H26B C26 H26C 109.5

loop_
_geom_bond_atom_site_label_1
_geom_bond_atom_site_label_2
_geom_bond_distance
N1 C15 1.362(8)
N1 C16 1.386(8)
N1 C19 1.464(8)
N2 C18 1.356(8)
N2 C17 1.397(7)
N2 C23 1.440(8)
O1 C15 1.353(9)
O1 C14 1.430(9)
O2 C15 1.246(9)
O3 C18 1.212(7)
O4 C24 1.768(8)
O4 H4 0.8200
O5 C25 1.193(10)
O6 C25 1.284(9)
O6 C26 1.481(10)
C1 C14 1.509(13)
C1 C13 1.522(12)
C1 C2 1.531(10)
C1 H1 0.9800
C2 C7 1.370(10)
C2 C3 1.391(10)
C3 C4 1.373(12)
C3 H3 0.9300
C4 C5 1.389(14)
C4 H4A 0.9300
C5 C6 1.370(13)
C5 H5 0.9300
C6 C7 1.415(10)
C6 H6 0.9300
C7 C8 1.451(10)
C8 C9 1.378(11)
C8 C13 1.380(10)
C9 C10 1.366(12)
C9 H9 0.9300
C10 C11 1.367(14)
C10 H10 0.9300
C11 C12 1.389(13)
C11 H11 0.9300
C12 C13 1.393(11)
C12 H12 0.9300
C14 H14A 0.9700
C14 H14B 0.9700
C16 C17 1.312(8)
C16 H16 0.9300
C17 H17 0.9300
C18 C19 1.526(9)
C19 C20 1.544(10)
C19 H19 0.9800
C20 C21 1.472(10)
C20 C22 1.504(10)
C20 H20 0.9800
C21 H21A 0.9600
C21 H21B 0.9600
C21 H21C 0.9600
C22 H22A 0.9600
C22 H22B 0.9600
C22 H22C 0.9600
C23 C24 1.519(12)
C23 C25 1.535(11)
C23 H23 0.9800
C24 H24A 0.9700
C24 H24B 0.9700
C26 H26A 0.9600
C26 H26B 0.9600
C26 H26C 0.9600
